data_7122211
loop_
_publ_author_name
'Wang, Zhe-Hao'
'Zhang, Huan-Huan'
'Xu, Peng-Fei'
'Luo, Yong-Chun'

_publ_section_title
;
 Synthesis of five-membered cyclic nitrones based on the Lewis
 acid-catalysed [3+2]-annulation reaction of donor-acceptor cyclopropanes
 with 1,4,2-dioxazoles.
;
_journal_issue 72
_journal_name_full 'Chemical communications (Cambridge, England)'
_journal_page_first 10128
_journal_page_last 10131
_journal_paper_doi 10.1039/c8cc04656e
_journal_volume 54
_journal_year 2018
_chemical_formula_moiety 'C20 H19 N O5'
_chemical_formula_sum 'C20 H19 N O5'
_chemical_formula_weight 353.36
_space_group_crystal_system triclinic
_space_group_IT_number 2
_space_group_name_Hall '-P 1'
_space_group_name_H-M_alt 'P -1'
_symmetry_space_group_name_Hall '-P 1'
_symmetry_space_group_name_H-M 'P -1'
_atom_sites_solution_hydrogens geom
_atom_sites_solution_primary direct
_audit_creation_date 2017-04-26
_audit_creation_method
;
Olex2 1.2
(compiled 2017.03.28 svn.r3405 for OlexSys, GUI svn.r5335)
;
_audit_update_record
;
2018-02-01 deposited with the CCDC.
2018-08-13 downloaded from the CCDC.
;
_cell_angle_alpha 68.90(3)
_cell_angle_beta 72.87(2)
_cell_angle_gamma 64.67(3)
_cell_formula_units_Z 2
_cell_length_a 9.683(2)
_cell_length_b 9.746(3)
_cell_length_c 11.167(3)
_cell_measurement_reflns_used 993
_cell_measurement_temperature 288.52(10)
_cell_measurement_theta_max 23.9370
_cell_measurement_theta_min 3.8260
_cell_volume 876.2(5)
_computing_cell_refinement
;
CrysAlisPro, Agilent Technologies,
Version 1.171.36.28 (release 01-02-2013 CrysAlis171 .NET)
(compiled Feb  1 2013,16:14:44)
;
_computing_data_collection
;
CrysAlisPro, Agilent Technologies,
Version 1.171.36.28 (release 01-02-2013 CrysAlis171 .NET)
(compiled Feb  1 2013,16:14:44)
;
_computing_data_reduction
;
CrysAlisPro, Agilent Technologies,
Version 1.171.36.28 (release 01-02-2013 CrysAlis171 .NET)
(compiled Feb  1 2013,16:14:44)
;
_computing_molecular_graphics 'Olex2 (Dolomanov et al., 2009)'
_computing_publication_material 'Olex2 (Dolomanov et al., 2009)'
_computing_structure_refinement 'ShelXL (Sheldrick, 2015)'
_computing_structure_solution 'ShelXS (Sheldrick, 2008)'
_diffrn_ambient_temperature 288.52(10)
_diffrn_detector_area_resol_mean 16.0733
_diffrn_measured_fraction_theta_full 0.997
_diffrn_measured_fraction_theta_max 0.997
_diffrn_measurement_details
;
#__ type_ start__ end____ width___ exp.time_
  1 omega   -6.00   88.00   2.0000    6.0000
omega____ theta____ kappa____ phi______ frames
    -       22.7867   77.0000   30.0000 47

#__ type_ start__ end____ width___ exp.time_
  2 omega   -7.00   67.00   2.0000    6.0000
omega____ theta____ kappa____ phi______ frames
    -       22.7867   38.0000  -60.0000 37

#__ type_ start__ end____ width___ exp.time_
  3 omega    1.00   61.00   2.0000    6.0000
omega____ theta____ kappa____ phi______ frames
    -       22.7867  -99.0000  -60.0000 30

#__ type_ start__ end____ width___ exp.time_
  4 omega   19.00   63.00   2.0000    6.0000
omega____ theta____ kappa____ phi______ frames
    -       22.7867  -99.0000  150.0000 22

#__ type_ start__ end____ width___ exp.time_
  5 omega  -29.00   95.00   2.0000    6.0000
omega____ theta____ kappa____ phi______ frames
    -       22.7867   19.0000 -150.0000 62
;
_diffrn_measurement_device_type 'SuperNova, Dual, Cu at zero, Eos'
_diffrn_measurement_method '\w scans'
_diffrn_orient_matrix_UB_11 -0.0489229000
_diffrn_orient_matrix_UB_12 -0.0159990000
_diffrn_orient_matrix_UB_13 0.0604138000
_diffrn_orient_matrix_UB_21 -0.0629873000
_diffrn_orient_matrix_UB_22 0.0274309000
_diffrn_orient_matrix_UB_23 -0.0331866000
_diffrn_orient_matrix_UB_31 0.0198484000
_diffrn_orient_matrix_UB_32 -0.0773854000
_diffrn_orient_matrix_UB_33 -0.0040302000
_diffrn_radiation_monochromator mirror
_diffrn_radiation_type MoK\a
_diffrn_radiation_wavelength 0.71073
_diffrn_reflns_av_R_equivalents 0.0451
_diffrn_reflns_av_unetI/netI 0.0877
_diffrn_reflns_Laue_measured_fraction_full 0.997
_diffrn_reflns_Laue_measured_fraction_max 0.997
_diffrn_reflns_limit_h_max 11
_diffrn_reflns_limit_h_min -11
_diffrn_reflns_limit_k_max 12
_diffrn_reflns_limit_k_min -11
_diffrn_reflns_limit_l_max 13
_diffrn_reflns_limit_l_min -13
_diffrn_reflns_number 5625
_diffrn_reflns_point_group_measured_fraction_full 0.997
_diffrn_reflns_point_group_measured_fraction_max 0.997
_diffrn_reflns_theta_full 25.242
_diffrn_reflns_theta_max 26.016
_diffrn_reflns_theta_min 3.505
_diffrn_source 'SuperNova (Mo) X-ray Source'
_exptl_absorpt_coefficient_mu 0.097
_exptl_absorpt_correction_T_max 1.00000
_exptl_absorpt_correction_T_min 0.77786
_exptl_absorpt_correction_type multi-scan
_exptl_absorpt_process_details
;
CrysAlisPro, Agilent Technologies,
Version 1.171.36.28 (release 01-02-2013 CrysAlis171 .NET)
(compiled Feb  1 2013,16:14:44)
Empirical absorption correction using spherical harmonics,
 implemented in SCALE3 ABSPACK scaling algorithm.
;
_exptl_crystal_colour 'clear light colourless'
_exptl_crystal_colour_lustre clear
_exptl_crystal_colour_modifier light
_exptl_crystal_colour_primary colourless
_exptl_crystal_density_diffrn 1.339
_exptl_crystal_description block
_exptl_crystal_F_000 372
_exptl_crystal_size_max 0.22
_exptl_crystal_size_mid 0.17
_exptl_crystal_size_min 0.15
_refine_diff_density_max 0.276
_refine_diff_density_min -0.261
_refine_diff_density_rms 0.052
_refine_ls_extinction_method none
_refine_ls_goodness_of_fit_ref 1.041
_refine_ls_hydrogen_treatment constr
_refine_ls_matrix_type full
_refine_ls_number_parameters 237
_refine_ls_number_reflns 3432
_refine_ls_number_restraints 0
_refine_ls_restrained_S_all 1.041
_refine_ls_R_factor_all 0.1289
_refine_ls_R_factor_gt 0.0696
_refine_ls_shift/su_max 0.002
_refine_ls_shift/su_mean 0.000
_refine_ls_structure_factor_coef Fsqd
_refine_ls_weighting_details 'w=1/[\s^2^(Fo^2^)+(0.0859P)^2^+0.0290P] where P=(Fo^2^+2Fc^2^)/3'
_refine_ls_weighting_scheme calc
_refine_ls_wR_factor_gt 0.1652
_refine_ls_wR_factor_ref 0.2149
_reflns_Friedel_coverage 0.000
_reflns_number_gt 1875
_reflns_number_total 3432
_reflns_threshold_expression 'I > 2\s(I)'
_cod_data_source_file c8cc04656e2.cif
_cod_data_source_block wangzhh_0425
_cod_depositor_comments 'Adding full bibliography for 7122210--7122211.cif.'
_cod_original_cell_volume 876.3(5)
_cod_database_code 7122211
_shelx_shelxl_version_number 2014/7
_shelx_space_group_comment
;
The symmetry employed for this shelxl refinement is uniquely defined
by the following loop, which should always be used as a source of
symmetry information in preference to the above space-group names.
They are only intended as comments.
;
_reflns_odcompleteness_completeness 99.61
_reflns_odcompleteness_iscentric 1
_reflns_odcompleteness_theta 26.32
_olex2_refinement_description
;
1. Fixed Uiso
 At 1.2 times of:
  All C(H) groups, All C(H,H) groups
 At 1.5 times of:
  All C(H,H,H) groups
2.a Ternary CH refined with riding coordinates:
 C4(H4)
2.b Secondary CH2 refined with riding coordinates:
 C3(H3A,H3B)
2.c Aromatic/amide H refined with riding coordinates:
 C6(H6), C7(H7), C8(H8), C9(H9), C10(H10), C12(H12), C13(H13), C14(H14),
 C15(H15), C16(H16)
2.d Idealised Me refined as rotating group:
 C18(H18A,H18B,H18C), C20(H20A,H20B,H20C)
;
_olex2_date_sample_data_collection 2017-04-26
_olex2_submission_special_instructions 'No special instructions were received'

loop_
_space_group_symop_operation_xyz
'x, y, z'
'-x, -y, -z'

loop_
_atom_site_label
_atom_site_type_symbol
_atom_site_fract_x
_atom_site_fract_y
_atom_site_fract_z
_atom_site_U_iso_or_equiv
_atom_site_adp_type
_atom_site_occupancy
_atom_site_site_symmetry_order
_atom_site_calc_flag
_atom_site_refinement_flags_posn
O1 O 0.6658(3) 0.9610(4) -0.4186(2) 0.0885(10) Uani 1 1 d .
O2 O 0.4982(3) 0.9617(3) -0.2350(2) 0.0643(8) Uani 1 1 d .
O3 O 0.8396(4) 0.6247(5) -0.3964(3) 0.1123(14) Uani 1 1 d .
O4 O 1.0081(3) 0.6364(3) -0.3073(2) 0.0549(7) Uani 1 1 d .
O5 O 0.8662(3) 0.6845(2) 0.0702(2) 0.0510(6) Uani 1 1 d .
N1 N 0.8110(3) 0.6924(3) -0.0250(2) 0.0396(6) Uani 1 1 d .
C1 C 0.8037(4) 0.7974(3) -0.1392(3) 0.0391(7) Uani 1 1 d .
C2 C 0.7427(4) 0.7557(4) -0.2265(3) 0.0428(8) Uani 1 1 d .
C3 C 0.6661(4) 0.6394(4) -0.1262(3) 0.0475(8) Uani 1 1 d .
H3A H 0.5579 0.6951 -0.0964 0.057 Uiso 1 1 calc R
H3B H 0.6731 0.5607 -0.1638 0.057 Uiso 1 1 calc R
C4 C 0.7582(4) 0.5633(3) -0.0146(3) 0.0397(7) Uani 1 1 d .
H4 H 0.8489 0.4724 -0.0335 0.048 Uiso 1 1 calc R
C5 C 0.6701(4) 0.5121(4) 0.1180(3) 0.0418(8) Uani 1 1 d .
C6 C 0.7157(4) 0.3547(4) 0.1873(3) 0.0527(9) Uani 1 1 d .
H6 H 0.8031 0.2811 0.1529 0.063 Uiso 1 1 calc R
C7 C 0.6320(6) 0.3064(5) 0.3072(4) 0.0671(11) Uani 1 1 d .
H7 H 0.6621 0.2002 0.3528 0.080 Uiso 1 1 calc R
C8 C 0.5051(5) 0.4144(6) 0.3592(4) 0.0718(12) Uani 1 1 d .
H8 H 0.4498 0.3818 0.4406 0.086 Uiso 1 1 calc R
C9 C 0.4591(5) 0.5703(5) 0.2919(4) 0.0679(11) Uani 1 1 d .
H9 H 0.3721 0.6432 0.3272 0.082 Uiso 1 1 calc R
C10 C 0.5414(4) 0.6196(4) 0.1717(3) 0.0542(9) Uani 1 1 d .
H10 H 0.5100 0.7260 0.1266 0.065 Uiso 1 1 calc R
C11 C 0.8514(4) 0.9324(3) -0.1718(3) 0.0415(8) Uani 1 1 d .
C12 C 0.8221(5) 1.0119(4) -0.0802(4) 0.0661(11) Uani 1 1 d .
H12 H 0.7687 0.9806 0.0025 0.079 Uiso 1 1 calc R
C13 C 0.8703(6) 1.1354(5) -0.1094(5) 0.0875(15) Uani 1 1 d .
H13 H 0.8505 1.1863 -0.0466 0.105 Uiso 1 1 calc R
C14 C 0.9479(6) 1.1834(5) -0.2314(6) 0.0869(15) Uani 1 1 d .
H14 H 0.9801 1.2676 -0.2516 0.104 Uiso 1 1 calc R
C15 C 0.9777(5) 1.1082(5) -0.3229(5) 0.0785(13) Uani 1 1 d .
H15 H 1.0317 1.1403 -0.4052 0.094 Uiso 1 1 calc R
C16 C 0.9286(5) 0.9848(4) -0.2945(3) 0.0592(10) Uani 1 1 d .
H16 H 0.9475 0.9361 -0.3587 0.071 Uiso 1 1 calc R
C17 C 0.6319(4) 0.9026(4) -0.3064(3) 0.0463(8) Uani 1 1 d .
C18 C 0.3871(5) 1.1060(4) -0.3015(4) 0.0822(14) Uani 1 1 d .
H18A H 0.3638 1.0878 -0.3710 0.123 Uiso 1 1 calc GR
H18B H 0.4303 1.1874 -0.3365 0.123 Uiso 1 1 calc GR
H18C H 0.2939 1.1382 -0.2410 0.123 Uiso 1 1 calc GR
C19 C 0.8679(4) 0.6650(4) -0.3206(3) 0.0482(8) Uani 1 1 d .
C20 C 1.1350(4) 0.5397(4) -0.3839(4) 0.0628(10) Uani 1 1 d .
H20A H 1.1313 0.5908 -0.4748 0.094 Uiso 1 1 calc GR
H20B H 1.1261 0.4389 -0.3625 0.094 Uiso 1 1 calc GR
H20C H 1.2317 0.5254 -0.3652 0.094 Uiso 1 1 calc GR

loop_
_atom_site_aniso_label
_atom_site_aniso_U_11
_atom_site_aniso_U_22
_atom_site_aniso_U_33
_atom_site_aniso_U_23
_atom_site_aniso_U_13
_atom_site_aniso_U_12
O1 0.064(2) 0.117(2) 0.0496(16) 0.0067(15) -0.0140(14) -0.0220(18)
O2 0.0561(19) 0.0581(15) 0.0542(15) -0.0128(11) -0.0103(13) 0.0004(13)
O3 0.054(2) 0.206(4) 0.136(3) -0.134(3) 0.0099(19) -0.045(2)
O4 0.0393(15) 0.0639(15) 0.0642(15) -0.0331(12) -0.0126(12) -0.0057(12)
O5 0.0488(16) 0.0599(14) 0.0484(13) -0.0110(10) -0.0194(11) -0.0190(12)
N1 0.0350(16) 0.0452(14) 0.0410(14) -0.0139(11) -0.0090(12) -0.0130(12)
C1 0.0330(19) 0.0451(17) 0.0385(16) -0.0136(13) -0.0044(13) -0.0127(14)
C2 0.037(2) 0.0536(19) 0.0396(17) -0.0155(14) -0.0055(14) -0.0166(16)
C3 0.043(2) 0.0520(18) 0.0492(18) -0.0115(14) -0.0094(16) -0.0190(17)
C4 0.0362(19) 0.0390(16) 0.0438(17) -0.0137(13) -0.0087(14) -0.0102(14)
C5 0.036(2) 0.0461(18) 0.0432(17) -0.0082(14) -0.0121(14) -0.0148(15)
C6 0.060(3) 0.0503(19) 0.053(2) -0.0121(15) -0.0211(18) -0.0178(18)
C7 0.087(3) 0.064(2) 0.055(2) 0.0062(18) -0.027(2) -0.041(2)
C8 0.068(3) 0.110(4) 0.047(2) -0.010(2) -0.005(2) -0.054(3)
C9 0.044(3) 0.098(3) 0.060(2) -0.024(2) -0.0042(19) -0.024(2)
C10 0.047(2) 0.058(2) 0.051(2) -0.0100(16) -0.0085(17) -0.0151(18)
C11 0.0305(18) 0.0416(17) 0.0513(18) -0.0127(14) -0.0135(14) -0.0077(14)
C12 0.084(3) 0.061(2) 0.061(2) -0.0207(18) -0.016(2) -0.029(2)
C13 0.126(5) 0.063(3) 0.102(3) -0.020(2) -0.048(3) -0.043(3)
C14 0.076(3) 0.045(2) 0.145(5) -0.008(3) -0.044(3) -0.025(2)
C15 0.070(3) 0.051(2) 0.100(3) -0.006(2) -0.003(3) -0.027(2)
C16 0.061(3) 0.049(2) 0.062(2) -0.0126(16) -0.0003(19) -0.0229(19)
C17 0.046(2) 0.0569(19) 0.0396(18) -0.0093(15) -0.0124(16) -0.0217(17)
C18 0.072(3) 0.066(3) 0.078(3) -0.013(2) -0.031(2) 0.009(2)
C19 0.042(2) 0.065(2) 0.0466(19) -0.0243(16) -0.0017(16) -0.0240(18)
C20 0.042(2) 0.071(2) 0.073(2) -0.039(2) -0.0054(19) -0.0047(19)

loop_
_atom_type_symbol
_atom_type_description
_atom_type_scat_dispersion_real
_atom_type_scat_dispersion_imag
_atom_type_scat_source
C C 0.0033 0.0016 'International Tables Vol C Tables 4.2.6.8 and 6.1.1.4'
H H 0.0000 0.0000 'International Tables Vol C Tables 4.2.6.8 and 6.1.1.4'
N N 0.0061 0.0033 'International Tables Vol C Tables 4.2.6.8 and 6.1.1.4'
O O 0.0106 0.0060 'International Tables Vol C Tables 4.2.6.8 and 6.1.1.4'

loop_
_geom_angle_atom_site_label_1
_geom_angle_atom_site_label_2
_geom_angle_atom_site_label_3
_geom_angle
C17 O2 C18 116.3(3)
C19 O4 C20 116.9(3)
O5 N1 C1 127.5(3)
O5 N1 C4 119.3(2)
C1 N1 C4 113.0(2)
N1 C1 C2 110.4(3)
N1 C1 C11 122.5(3)
C11 C1 C2 127.2(3)
C1 C2 C3 101.6(2)
C1 C2 C17 111.2(3)
C1 C2 C19 114.9(3)
C17 C2 C3 114.4(3)
C17 C2 C19 108.1(2)
C19 C2 C3 106.6(2)
C2 C3 H3A 110.8
C2 C3 H3B 110.8
H3A C3 H3B 108.9
C4 C3 C2 104.5(3)
C4 C3 H3A 110.8
C4 C3 H3B 110.8
N1 C4 C3 101.3(2)
N1 C4 H4 109.1
C3 C4 H4 109.1
C5 C4 N1 112.3(2)
C5 C4 C3 115.7(3)
C5 C4 H4 109.1
C6 C5 C4 120.1(3)
C10 C5 C4 121.0(3)
C10 C5 C6 118.9(3)
C5 C6 H6 119.9
C7 C6 C5 120.3(4)
C7 C6 H6 119.9
C6 C7 H7 120.0
C8 C7 C6 120.1(4)
C8 C7 H7 120.0
C7 C8 H8 119.9
C9 C8 C7 120.2(4)
C9 C8 H8 119.9
C8 C9 H9 119.9
C8 C9 C10 120.2(4)
C10 C9 H9 119.9
C5 C10 H10 119.8
C9 C10 C5 120.4(3)
C9 C10 H10 119.8
C12 C11 C1 121.3(3)
C16 C11 C1 121.3(3)
C16 C11 C12 117.4(3)
C11 C12 H12 119.3
C13 C12 C11 121.5(4)
C13 C12 H12 119.3
C12 C13 H13 120.1
C14 C13 C12 119.7(4)
C14 C13 H13 120.1
C13 C14 H14 120.0
C15 C14 C13 120.1(4)
C15 C14 H14 120.0
C14 C15 H15 119.8
C14 C15 C16 120.5(4)
C16 C15 H15 119.8
C11 C16 H16 119.6
C15 C16 C11 120.8(4)
C15 C16 H16 119.6
O1 C17 O2 124.0(3)
O1 C17 C2 123.6(3)
O2 C17 C2 112.3(3)
O2 C18 H18A 109.5
O2 C18 H18B 109.5
O2 C18 H18C 109.5
H18A C18 H18B 109.5
H18A C18 H18C 109.5
H18B C18 H18C 109.5
O3 C19 O4 124.1(3)
O3 C19 C2 123.4(3)
O4 C19 C2 112.5(3)
O4 C20 H20A 109.5
O4 C20 H20B 109.5
O4 C20 H20C 109.5
H20A C20 H20B 109.5
H20A C20 H20C 109.5
H20B C20 H20C 109.5

loop_
_geom_bond_atom_site_label_1
_geom_bond_atom_site_label_2
_geom_bond_distance
O1 C17 1.186(4)
O2 C17 1.314(4)
O2 C18 1.453(4)
O3 C19 1.189(4)
O4 C19 1.308(4)
O4 C20 1.449(4)
O5 N1 1.289(3)
N1 C1 1.315(4)
N1 C4 1.506(4)
C1 C2 1.515(4)
C1 C11 1.468(4)
C2 C3 1.551(4)
C2 C17 1.525(4)
C2 C19 1.535(4)
C3 H3A 0.9700
C3 H3B 0.9700
C3 C4 1.523(4)
C4 H4 0.9800
C4 C5 1.503(4)
C5 C6 1.383(4)
C5 C10 1.381(5)
C6 H6 0.9300
C6 C7 1.380(5)
C7 H7 0.9300
C7 C8 1.367(6)
C8 H8 0.9300
C8 C9 1.366(6)
C9 H9 0.9300
C9 C10 1.378(5)
C10 H10 0.9300
C11 C12 1.392(4)
C11 C16 1.385(4)
C12 H12 0.9300
C12 C13 1.371(5)
C13 H13 0.9300
C13 C14 1.370(7)
C14 H14 0.9300
C14 C15 1.360(6)
C15 H15 0.9300
C15 C16 1.379(5)
C16 H16 0.9300
C18 H18A 0.9600
C18 H18B 0.9600
C18 H18C 0.9600
C20 H20A 0.9600
C20 H20B 0.9600
C20 H20C 0.9600

loop_
_geom_torsion_atom_site_label_1
_geom_torsion_atom_site_label_2
_geom_torsion_atom_site_label_3
_geom_torsion_atom_site_label_4
_geom_torsion
O5 N1 C1 C2 175.2(3)
O5 N1 C1 C11 -4.1(5)
O5 N1 C4 C3 165.8(3)
O5 N1 C4 C5 41.8(4)
N1 C1 C2 C3 18.0(3)
N1 C1 C2 C17 140.3(3)
N1 C1 C2 C19 -96.6(3)
N1 C1 C11 C12 -37.8(5)
N1 C1 C11 C16 141.7(3)
N1 C4 C5 C6 -126.0(3)
N1 C4 C5 C10 55.4(4)
C1 N1 C4 C3 -18.8(3)
C1 N1 C4 C5 -142.8(3)
C1 C2 C3 C4 -28.7(3)
C1 C2 C17 O1 104.3(4)
C1 C2 C17 O2 -72.2(3)
C1 C2 C19 O3 -179.3(4)
C1 C2 C19 O4 1.1(4)
C1 C11 C12 C13 178.2(4)
C1 C11 C16 C15 -177.7(3)
C2 C1 C11 C12 143.0(4)
C2 C1 C11 C16 -37.5(5)
C2 C3 C4 N1 28.6(3)
C2 C3 C4 C5 150.3(2)
C3 C2 C17 O1 -141.3(4)
C3 C2 C17 O2 42.3(4)
C3 C2 C19 O3 69.0(5)
C3 C2 C19 O4 -110.6(3)
C3 C4 C5 C6 118.4(3)
C3 C4 C5 C10 -60.2(4)
C4 N1 C1 C2 0.2(3)
C4 N1 C1 C11 -179.1(3)
C4 C5 C6 C7 -177.8(3)
C4 C5 C10 C9 178.1(3)
C5 C6 C7 C8 -1.1(6)
C6 C5 C10 C9 -0.6(5)
C6 C7 C8 C9 0.9(6)
C7 C8 C9 C10 -0.6(6)
C8 C9 C10 C5 0.4(6)
C10 C5 C6 C7 0.9(5)
C11 C1 C2 C3 -162.6(3)
C11 C1 C2 C17 -40.4(4)
C11 C1 C2 C19 82.7(4)
C11 C12 C13 C14 0.6(7)
C12 C11 C16 C15 1.8(5)
C12 C13 C14 C15 -0.4(7)
C13 C14 C15 C16 0.9(7)
C14 C15 C16 C11 -1.6(6)
C16 C11 C12 C13 -1.3(6)
C17 C2 C3 C4 -148.7(3)
C17 C2 C19 O3 -54.4(5)
C17 C2 C19 O4 126.0(3)
C18 O2 C17 O1 1.0(5)
C18 O2 C17 C2 177.5(3)
C19 C2 C3 C4 91.9(3)
C19 C2 C17 O1 -22.7(5)
C19 C2 C17 O2 160.8(3)
C20 O4 C19 O3 -4.7(6)
C20 O4 C19 C2 174.9(3)
